data_4032110
loop_
_publ_author_name
'Zhu, Chongwei'
'Rives, Arnaud'
'Duhayon, Carine'
'Maraval, Val\'erie'
'Chauvin, Remi'

_publ_section_title
;
 Lipidic Carbo-benzenes: Molecular Probes of Magnetic Anisotropy and
 Stacking Properties of \a-Graphyne.
;
_journal_issue 2
_journal_name_full 'The Journal of organic chemistry'
_journal_page_first 925
_journal_page_last 935
_journal_paper_doi 10.1021/acs.joc.6b02397
_journal_volume 82
_journal_year 2017
_chemical_formula_moiety 'C50.67 H39.33 Cl1.33'
_chemical_formula_sum 'C50.67 H39.33 Cl1.33'
_chemical_formula_weight 695.47
_space_group_IT_number 2
_symmetry_cell_setting triclinic
_symmetry_space_group_name_Hall '-P 1'
_symmetry_space_group_name_H-M 'P -1'
_atom_sites_solution_hydrogens difmap
_atom_sites_solution_primary other
_cell_angle_alpha 69.639(4)
_cell_angle_beta 68.618(4)
_cell_angle_gamma 82.046(4)
_cell_formula_units_Z 6
_cell_length_a 16.195(2)
_cell_length_b 19.407(3)
_cell_length_c 20.992(3)
_cell_measurement_reflns_used 9776
_cell_measurement_temperature 100
_cell_measurement_theta_max 25
_cell_measurement_theta_min 2
_cell_volume 5759.2(14)
_computing_cell_refinement 'Apex2 (Bruker AXS, 2006)'
_computing_data_collection 'Apex2 (Bruker AXS, 2006)'
_computing_data_reduction 'Apex2 (Bruker AXS, 2006)'
_computing_molecular_graphics 'CAMERON (Watkin et al., 1996)'
_computing_publication_material 'CRYSTALS (Betteridge et al., 2003)'
_computing_structure_refinement 'CRYSTALS (Betteridge et al., 2003)'
_computing_structure_solution 'Superflip (Palatinus & Chapuis, 2007)'
_diffrn_ambient_temperature 100
_diffrn_measured_fraction_theta_full 0.998
_diffrn_measured_fraction_theta_max 0.992
_diffrn_measurement_device Area
_diffrn_measurement_device_type 'Bruker Kappa Apex2'
_diffrn_measurement_method '\f & \w scans'
_diffrn_radiation_monochromator graphite
_diffrn_radiation_type 'Mo K\a'
_diffrn_radiation_wavelength 0.71073
_diffrn_reflns_av_R_equivalents 0.080
_diffrn_reflns_limit_h_max 19
_diffrn_reflns_limit_h_min -19
_diffrn_reflns_limit_k_max 22
_diffrn_reflns_limit_k_min -22
_diffrn_reflns_limit_l_max 24
_diffrn_reflns_limit_l_min -24
_diffrn_reflns_number 201324
_diffrn_reflns_theta_full 24.265
_diffrn_reflns_theta_max 24.761
_diffrn_reflns_theta_min 1.101
_diffrn_standards_number 0
_exptl_absorpt_coefficient_mu 0.157
_exptl_absorpt_correction_T_max 0.98
_exptl_absorpt_correction_T_min 0.85
_exptl_absorpt_correction_type multi-scan
_exptl_absorpt_process_details 'SADABS (Siemens, 1996)'
_exptl_crystal_colour red
_exptl_crystal_density_diffrn 1.203
_exptl_crystal_density_method 'not measured'
_exptl_crystal_description block
_exptl_crystal_F_000 2196
_exptl_crystal_size_max 0.180
_exptl_crystal_size_mid 0.150
_exptl_crystal_size_min 0.150
_refine_diff_density_max 0.79
_refine_diff_density_min -1.10
_refine_ls_extinction_method None
_refine_ls_goodness_of_fit_ref 0.9597
_refine_ls_hydrogen_treatment constr
_refine_ls_matrix_type full
_refine_ls_number_parameters 1406
_refine_ls_number_reflns 15971
_refine_ls_number_restraints 0
_refine_ls_R_factor_all 0.1088
_refine_ls_R_factor_gt 0.0910
_refine_ls_shift/su_max 0.0004105
_refine_ls_shift/su_mean 0.0000308
_refine_ls_structure_factor_coef F
_refine_ls_weighting_details
;
 Method, part 1, Chebychev polynomial, (Watkin, 1994, Prince, 1982) 
 [weight] = 1.0/[A~0~*T~0~(x)+A~1~*T~1~(x) ... +A~n-1~]*T~n-1~(x)] 
 where A~i~ are the Chebychev coefficients listed below and x= Fcalc/Fmax 
 Method = Robust Weighting (Prince, 1982) 
 W = [weight] * [1-(deltaF/6*sigmaF)^2^]^2^ 
 A~i~ are: 
 0.263 0.301 0.114 0.327E-01 0.998E-02 
;
_refine_ls_weighting_scheme calc
_refine_ls_wR_factor_all 0.1396
_refine_ls_wR_factor_gt 0.0871
_refine_ls_wR_factor_ref 0.0836
_reflns_limit_h_max 19
_reflns_limit_h_min -17
_reflns_limit_k_max 22
_reflns_limit_k_min -21
_reflns_limit_l_max 24
_reflns_limit_l_min 0
_reflns_number_gt 16670
_reflns_number_total 19589
_reflns_threshold_expression I>2.0\s(I)
_oxford_diffrn_Wilson_B_factor 1.99
_oxford_diffrn_Wilson_scale 1748.74
_oxford_refine_ls_r_factor_ref 0.0862
_oxford_refine_ls_scale 0.02591(5)
_oxford_reflns_number_all 19497
_oxford_reflns_threshold_expression_ref I>3.0\s(I)
_cod_data_source_file jo6b02397_si_002.cif
_cod_data_source_block cpd-10b2
_cod_depositor_comments
;
The following automatic conversions were performed:

'_atom_sites_solution_primary' value 'Other' changed to 'other'
according to
/usr/data/users/saulius/crontab/automatic-downloads/rss-feeds/ACS/lib/dictionaries/cif_core.dic
dictionary named 'cif_core.dic' version 2.4.2 from 2011-04-26.

Automatic conversion script
Id: cif_fix_values 4268 2015-11-12 08:31:59Z antanas 

 Adding full bibliography for 4032109--4032117.cif.
;
_cod_original_cell_volume 5759.3(7)
_cod_original_sg_symbol_H-M 'P -1 '
_cod_database_code 4032110

loop_
_symmetry_equiv_pos_as_xyz
x,y,z
-x,-y,-z

loop_
_atom_site_label
_atom_site_type_symbol
_atom_site_fract_x
_atom_site_fract_y
_atom_site_fract_z
_atom_site_U_iso_or_equiv
_atom_site_occupancy
_atom_site_adp_type
_atom_site_refinement_flags_posn
Cl1 Cl 0.93418(7) 0.66415(6) 0.16663(5) 0.0370 1.0000 Uani .
Cl2 Cl 0.84182(7) 0.64837(6) 0.07732(6) 0.0428 1.0000 Uani .
Cl3 Cl 0.58707(11) 0.12269(9) 0.11596(9) 0.0783 1.0000 Uani .
Cl4 Cl 0.52966(12) 0.04932(13) 0.04348(10) 0.1140 1.0000 Uani .
C1 C 0.7162(2) 0.74778(18) -0.10654(17) 0.0198 1.0000 Uani .
C2 C 0.6743(2) 0.74611(18) -0.15289(18) 0.0196 1.0000 Uani .
C3 C 0.6373(2) 0.74337(17) -0.19324(18) 0.0200 1.0000 Uani .
C4 C 0.5971(2) 0.74091(17) -0.23994(17) 0.0186 1.0000 Uani .
C5 C 0.5585(2) 0.80529(18) -0.27285(17) 0.0190 1.0000 Uani .
C6 C 0.5272(2) 0.86236(18) -0.30393(18) 0.0206 1.0000 Uani .
C7 C 0.4914(2) 0.92716(18) -0.33863(18) 0.0204 1.0000 Uani .
C8 C 0.4968(2) 0.99057(18) -0.32434(18) 0.0217 1.0000 Uani .
C9 C 0.5046(2) 1.04610(18) -0.31220(19) 0.0236 1.0000 Uani .
C10 C 0.5147(2) 1.10882(19) -0.29985(19) 0.0241 1.0000 Uani .
C11 C 0.5584(2) 1.11202(18) -0.25602(19) 0.0247 1.0000 Uani .
C12 C 0.5972(2) 1.11578(17) -0.21747(19) 0.0217 1.0000 Uani .
C13 C 0.6424(2) 1.11927(18) -0.17310(18) 0.0201 1.0000 Uani .
C14 C 0.6760(2) 1.05443(19) -0.13655(19) 0.0232 1.0000 Uani .
C15 C 0.7046(2) 0.99662(18) -0.10385(18) 0.0206 1.0000 Uani .
C16 C 0.7392(2) 0.93119(17) -0.06968(18) 0.0199 1.0000 Uani .
C17 C 0.7271(2) 0.86857(18) -0.08244(19) 0.0230 1.0000 Uani .
C18 C 0.7199(2) 0.81320(18) -0.09547(18) 0.0202 1.0000 Uani .
C19 C 0.7574(2) 0.67990(18) -0.06665(18) 0.0212 1.0000 Uani .
C20 C 0.7480(2) 0.60876(17) -0.07841(18) 0.0192 1.0000 Uani .
C21 C 0.7958(2) 0.54492(18) -0.03901(18) 0.0228 1.0000 Uani .
C22 C 0.7939(2) 0.47364(18) -0.05294(18) 0.0229 1.0000 Uani .
C23 C 0.8414(2) 0.40993(18) -0.01228(19) 0.0231 1.0000 Uani .
C24 C 0.8330(2) 0.33694(19) -0.0206(2) 0.0262 1.0000 Uani .
C25 C 0.8772(3) 0.27258(18) 0.0229(2) 0.0278 1.0000 Uani .
C26 C 0.8662(3) 0.1994(2) 0.0156(2) 0.0367 1.0000 Uani .
C27 C 0.5973(2) 0.67320(18) -0.25750(17) 0.0206 1.0000 Uani .
C28 C 0.5499(3) 0.67020(19) -0.30022(19) 0.0267 1.0000 Uani .
C29 C 0.5527(3) 0.60836(19) -0.31856(19) 0.0284 1.0000 Uani .
C30 C 0.6029(2) 0.54756(19) -0.29484(19) 0.0281 1.0000 Uani .
C31 C 0.6506(2) 0.54987(19) -0.2530(2) 0.0301 1.0000 Uani .
C32 C 0.6468(2) 0.61172(18) -0.2331(2) 0.0254 1.0000 Uani .
C33 C 0.4491(2) 0.92940(18) -0.39156(18) 0.0201 1.0000 Uani .
C34 C 0.4039(2) 0.99182(19) -0.42020(19) 0.0239 1.0000 Uani .
C35 C 0.3654(2) 0.9932(2) -0.4694(2) 0.0290 1.0000 Uani .
C36 C 0.3701(3) 0.9330(2) -0.4903(2) 0.0309 1.0000 Uani .
C37 C 0.4154(3) 0.8713(2) -0.4631(2) 0.0365 1.0000 Uani .
C38 C 0.4543(3) 0.8686(2) -0.4135(2) 0.0336 1.0000 Uani .
C39 C 0.6549(2) 1.19065(17) -0.16733(17) 0.0184 1.0000 Uani .
C40 C 0.6314(2) 1.25686(17) -0.21031(18) 0.0200 1.0000 Uani .
C41 C 0.6443(2) 1.32298(18) -0.20429(19) 0.0232 1.0000 Uani .
C42 C 0.6810(2) 1.32382(19) -0.15441(19) 0.0244 1.0000 Uani .
C43 C 0.7040(2) 1.25913(19) -0.1109(2) 0.0273 1.0000 Uani .
C44 C 0.6917(2) 1.19230(19) -0.1168(2) 0.0265 1.0000 Uani .
C45 C 0.7898(2) 0.92754(18) -0.02295(19) 0.0229 1.0000 Uani .
C46 C 0.8005(2) 0.98998(19) -0.00778(19) 0.0262 1.0000 Uani .
C47 C 0.8522(3) 0.9880(2) 0.0323(2) 0.0323 1.0000 Uani .
C48 C 0.8947(2) 0.9229(2) 0.05908(19) 0.0295 1.0000 Uani .
C49 C 0.8840(2) 0.8601(2) 0.04611(19) 0.0269 1.0000 Uani .
C50 C 0.8323(2) 0.86214(18) 0.00525(18) 0.0231 1.0000 Uani .
C51 C 0.8716(2) 0.43495(17) 0.69751(17) 0.0185 1.0000 Uani .
C52 C 0.8242(2) 0.43336(17) 0.65589(17) 0.0184 1.0000 Uani .
C53 C 0.7807(2) 0.43011(17) 0.61970(18) 0.0208 1.0000 Uani .
C54 C 0.7310(2) 0.42581(18) 0.58028(18) 0.0219 1.0000 Uani .
C55 C 0.6947(2) 0.49049(19) 0.54476(18) 0.0209 1.0000 Uani .
C56 C 0.6653(2) 0.54849(19) 0.51293(17) 0.0207 1.0000 Uani .
C57 C 0.6343(2) 0.61395(18) 0.47478(17) 0.0196 1.0000 Uani .
C58 C 0.6449(2) 0.67775(19) 0.48585(18) 0.0228 1.0000 Uani .
C59 C 0.6570(2) 0.7325(2) 0.49732(19) 0.0285 1.0000 Uani .
C60 C 0.6684(2) 0.7959(2) 0.50686(19) 0.0264 1.0000 Uani .
C61 C 0.7110(2) 0.79976(19) 0.55152(19) 0.0264 1.0000 Uani .
C62 C 0.7488(2) 0.80460(18) 0.59017(18) 0.0209 1.0000 Uani .
C63 C 0.7921(2) 0.80622(18) 0.63631(18) 0.0205 1.0000 Uani .
C64 C 0.8315(2) 0.74243(18) 0.66751(17) 0.0198 1.0000 Uani .
C65 C 0.8654(2) 0.68530(17) 0.69644(17) 0.0177 1.0000 Uani .
C66 C 0.9031(2) 0.61977(17) 0.72905(17) 0.0179 1.0000 Uani .
C67 C 0.8921(2) 0.55693(18) 0.71612(17) 0.0200 1.0000 Uani .
C68 C 0.8820(2) 0.50094(17) 0.70574(18) 0.0198 1.0000 Uani .
C69 C 0.9116(2) 0.36645(17) 0.73718(18) 0.0208 1.0000 Uani .
C70 C 0.8993(2) 0.29540(17) 0.72564(18) 0.0199 1.0000 Uani .
C71 C 0.9394(2) 0.22978(18) 0.77019(19) 0.0225 1.0000 Uani .
C72 C 0.9292(2) 0.15676(18) 0.76215(19) 0.0223 1.0000 Uani .
C73 C 0.9694(2) 0.09311(18) 0.80862(19) 0.0235 1.0000 Uani .
C74 C 0.9627(2) 0.01920(18) 0.80154(19) 0.0248 1.0000 Uani .
C75 C 1.0054(2) -0.04377(17) 0.84787(19) 0.0235 1.0000 Uani .
C76 C 1.0019(3) -0.11787(19) 0.8382(2) 0.0327 1.0000 Uani .
C77 C 0.7176(2) 0.35418(19) 0.57497(17) 0.0224 1.0000 Uani .
C78 C 0.6595(2) 0.3490(2) 0.5415(2) 0.0305 1.0000 Uani .
C79 C 0.6462(3) 0.2824(2) 0.5370(2) 0.0354 1.0000 Uani .
C80 C 0.6897(3) 0.2203(2) 0.5656(2) 0.0400 1.0000 Uani .
C81 C 0.7473(3) 0.2244(2) 0.6000(2) 0.0392 1.0000 Uani .
C82 C 0.7602(3) 0.29100(19) 0.60475(19) 0.0297 1.0000 Uani .
C83 C 0.5951(2) 0.61587(18) 0.42011(17) 0.0181 1.0000 Uani .
C84 C 0.6891(2) 0.45325(19) 0.22193(18) 0.0239 1.0000 Uani .
C85 C 0.7325(2) 0.46115(18) 0.26453(19) 0.0229 1.0000 Uani .
C86 C 0.7724(2) 0.46554(18) 0.30300(18) 0.0232 1.0000 Uani .
C87 C 0.8185(2) 0.46880(19) 0.34552(18) 0.0240 1.0000 Uani .
C88 C 0.5774(2) 0.5507(2) 0.4137(2) 0.0287 1.0000 Uani .
C89 C 0.7925(2) 0.87382(18) 0.65407(18) 0.0216 1.0000 Uani .
C90 C 0.7440(3) 0.9353(2) 0.6309(2) 0.0398 1.0000 Uani .
C91 C 0.7408(3) 0.9970(2) 0.6509(3) 0.0450 1.0000 Uani .
C92 C 0.7864(3) 0.9980(2) 0.6942(2) 0.0367 1.0000 Uani .
C93 C 0.8343(4) 0.9370(2) 0.7174(3) 0.0506 1.0000 Uani .
C94 C 0.8380(3) 0.8754(2) 0.6978(2) 0.0394 1.0000 Uani .
C95 C 0.9553(2) 0.61747(17) 0.77462(17) 0.0191 1.0000 Uani .
C96 C 0.9655(2) 0.68066(19) 0.78872(19) 0.0250 1.0000 Uani .
C97 C 1.0157(3) 0.6779(2) 0.8306(2) 0.0300 1.0000 Uani .
C98 C 1.0570(2) 0.6130(2) 0.8587(2) 0.0316 1.0000 Uani .
C99 C 1.0471(2) 0.5497(2) 0.84578(19) 0.0272 1.0000 Uani .
C100 C 0.9962(2) 0.55185(18) 0.80412(17) 0.0209 1.0000 Uani .
C101 C 0.5443(3) 0.5529(2) 0.3608(2) 0.0313 1.0000 Uani .
C102 C 0.5288(2) 0.6194(2) 0.3137(2) 0.0311 1.0000 Uani .
C103 C 0.5458(3) 0.6838(2) 0.3202(2) 0.0315 1.0000 Uani .
C104 C 0.5796(2) 0.6822(2) 0.37267(19) 0.0275 1.0000 Uani .
C105 C 0.6531(2) 0.51506(19) 0.18431(19) 0.0233 1.0000 Uani .
C106 C 0.6206(2) 0.5716(2) 0.15286(19) 0.0249 1.0000 Uani .
C107 C 0.5849(2) 0.63401(19) 0.11438(18) 0.0230 1.0000 Uani .
C108 C 0.5980(2) 0.7019(2) 0.11698(18) 0.0241 1.0000 Uani .
C109 C 0.6095(2) 0.7613(2) 0.12070(18) 0.0250 1.0000 Uani .
C110 C 0.6205(2) 0.8265(2) 0.12688(19) 0.0257 1.0000 Uani .
C111 C 0.6649(2) 0.83150(19) 0.16984(19) 0.0249 1.0000 Uani .
C112 C 0.7040(2) 0.83496(19) 0.20882(19) 0.0258 1.0000 Uani .
C113 C 0.7469(2) 0.84139(19) 0.25274(19) 0.0252 1.0000 Uani .
C114 C 0.7809(2) 0.7792(2) 0.29237(19) 0.0249 1.0000 Uani .
C115 C 0.8112(2) 0.72384(19) 0.32748(19) 0.0242 1.0000 Uani .
C116 C 0.8432(2) 0.66017(19) 0.36727(18) 0.0222 1.0000 Uani .
C117 C 0.8340(2) 0.5953(2) 0.35720(18) 0.0245 1.0000 Uani .
C118 C 0.8272(2) 0.53623(19) 0.35096(18) 0.0228 1.0000 Uani .
C119 C 0.8619(2) 0.40158(19) 0.38254(19) 0.0262 1.0000 Uani .
C120 C 0.8446(2) 0.33139(19) 0.37205(19) 0.0251 1.0000 Uani .
C121 C 0.8925(2) 0.26374(19) 0.40688(19) 0.0273 1.0000 Uani .
C122 C 0.8724(3) 0.1951(2) 0.3959(2) 0.0357 1.0000 Uani .
C123 C 0.9152(4) 0.1256(2) 0.4319(3) 0.0531 1.0000 Uani .
C124 C 0.9029(4) 0.0590(3) 0.4132(3) 0.0613 1.0000 Uani .
C125 C 0.9451(5) -0.0083(3) 0.4465(4) 0.0888 1.0000 Uani .
C126 C 0.9350(6) -0.0745(3) 0.4306(4) 0.0939 1.0000 Uani .
C127 C 0.6829(2) 0.37985(19) 0.21707(19) 0.0245 1.0000 Uani .
C128 C 0.6507(3) 0.3719(2) 0.1672(2) 0.0309 1.0000 Uani .
C129 C 0.6436(3) 0.3026(2) 0.1642(2) 0.0365 1.0000 Uani .
C130 C 0.6682(3) 0.2413(2) 0.2114(2) 0.0354 1.0000 Uani .
C131 C 0.6994(3) 0.2482(2) 0.2621(2) 0.0407 1.0000 Uani .
C132 C 0.7075(3) 0.3170(2) 0.2648(2) 0.0352 1.0000 Uani .
C133 C 0.5323(2) 0.6270(2) 0.07215(18) 0.0238 1.0000 Uani .
C134 C 0.5167(2) 0.6874(2) 0.01867(19) 0.0292 1.0000 Uani .
C135 C 0.4687(2) 0.6796(2) -0.0212(2) 0.0349 1.0000 Uani .
C136 C 0.4349(3) 0.6127(2) -0.0067(2) 0.0354 1.0000 Uani .
C137 C 0.4478(3) 0.5520(2) 0.0485(2) 0.0337 1.0000 Uani .
C138 C 0.4978(2) 0.5591(2) 0.0874(2) 0.0276 1.0000 Uani .
C139 C 0.7545(2) 0.9144(2) 0.25707(19) 0.0252 1.0000 Uani .
C140 C 0.7285(2) 0.9779(2) 0.2117(2) 0.0320 1.0000 Uani .
C141 C 0.7385(3) 1.0464(2) 0.2147(2) 0.0399 1.0000 Uani .
C142 C 0.7735(3) 1.0523(2) 0.2636(2) 0.0406 1.0000 Uani .
C143 C 0.7987(3) 0.9899(2) 0.3092(2) 0.0383 1.0000 Uani .
C144 C 0.7901(2) 0.9215(2) 0.3060(2) 0.0312 1.0000 Uani .
C145 C 0.8867(2) 0.65969(19) 0.41812(18) 0.0220 1.0000 Uani .
C146 C 0.9000(3) 0.7245(2) 0.4271(2) 0.0305 1.0000 Uani .
C147 C 0.9392(3) 0.7227(2) 0.4764(2) 0.0381 1.0000 Uani .
C148 C 0.9657(3) 0.6564(2) 0.5170(2) 0.0333 1.0000 Uani .
C149 C 0.9512(3) 0.5925(2) 0.5091(2) 0.0366 1.0000 Uani .
C150 C 0.9122(3) 0.5934(2) 0.4603(2) 0.0324 1.0000 Uani .
C151 C 0.8299(3) 0.6589(2) 0.1601(2) 0.0367 1.0000 Uani .
C152 C 0.4973(4) 0.0821(3) 0.1166(3) 0.0654 1.0000 Uani .
H101 H 0.4891 1.1525 -0.3226 0.0301 1.0000 Uiso R
H191 H 0.7308 0.6730 -0.0145 0.0269 1.0000 Uiso R
H192 H 0.8215 0.6888 -0.0834 0.0268 1.0000 Uiso R
H201 H 0.6838 0.5971 -0.0590 0.0263 1.0000 Uiso R
H202 H 0.7727 0.6152 -0.1313 0.0261 1.0000 Uiso R
H212 H 0.7671 0.5368 0.0135 0.0284 1.0000 Uiso R
H211 H 0.8593 0.5570 -0.0551 0.0282 1.0000 Uiso R
H221 H 0.7312 0.4604 -0.0369 0.0302 1.0000 Uiso R
H222 H 0.8216 0.4820 -0.1051 0.0300 1.0000 Uiso R
H232 H 0.8156 0.4043 0.0394 0.0305 1.0000 Uiso R
H231 H 0.9046 0.4211 -0.0309 0.0304 1.0000 Uiso R
H241 H 0.7702 0.3259 -0.0047 0.0322 1.0000 Uiso R
H242 H 0.8610 0.3408 -0.0716 0.0321 1.0000 Uiso R
H251 H 0.8493 0.2701 0.0737 0.0380 1.0000 Uiso R
H252 H 0.9407 0.2824 0.0062 0.0378 1.0000 Uiso R
H261 H 0.8886 0.1567 0.0467 0.0604 1.0000 Uiso R
H263 H 0.8038 0.1920 0.0276 0.0600 1.0000 Uiso R
H262 H 0.8968 0.2012 -0.0345 0.0598 1.0000 Uiso R
H281 H 0.5156 0.7113 -0.3161 0.0322 1.0000 Uiso R
H291 H 0.5198 0.6062 -0.3468 0.0366 1.0000 Uiso R
H301 H 0.6035 0.5049 -0.3069 0.0349 1.0000 Uiso R
H311 H 0.6867 0.5083 -0.2380 0.0379 1.0000 Uiso R
H321 H 0.6768 0.6123 -0.2028 0.0310 1.0000 Uiso R
H341 H 0.4013 1.0337 -0.4062 0.0305 1.0000 Uiso R
H351 H 0.3338 1.0364 -0.4882 0.0357 1.0000 Uiso R
H361 H 0.3432 0.9347 -0.5233 0.0382 1.0000 Uiso R
H371 H 0.4195 0.8293 -0.4776 0.0463 1.0000 Uiso R
H381 H 0.4845 0.8258 -0.3950 0.0409 1.0000 Uiso R
H401 H 0.6052 1.2563 -0.2439 0.0249 1.0000 Uiso R
H411 H 0.6282 1.3670 -0.2342 0.0301 1.0000 Uiso R
H421 H 0.6904 1.3686 -0.1500 0.0304 1.0000 Uiso R
H431 H 0.7287 1.2605 -0.0762 0.0362 1.0000 Uiso R
H441 H 0.7079 1.1485 -0.0873 0.0343 1.0000 Uiso R
H461 H 0.7708 1.0341 -0.0261 0.0344 1.0000 Uiso R
H471 H 0.8582 1.0306 0.0417 0.0404 1.0000 Uiso R
H481 H 0.9303 0.9220 0.0860 0.0354 1.0000 Uiso R
H491 H 0.9115 0.8157 0.0644 0.0342 1.0000 Uiso R
H501 H 0.8259 0.8186 -0.0035 0.0295 1.0000 Uiso R
H601 H 0.6468 0.8410 0.4802 0.0334 1.0000 Uiso R
H691 H 0.9753 0.3740 0.7229 0.0257 1.0000 Uiso R
H692 H 0.8839 0.3593 0.7892 0.0268 1.0000 Uiso R
H702 H 0.9291 0.3018 0.6740 0.0254 1.0000 Uiso R
H701 H 0.8351 0.2884 0.7401 0.0251 1.0000 Uiso R
H711 H 1.0024 0.2390 0.7554 0.0292 1.0000 Uiso R
H712 H 0.9105 0.2264 0.8216 0.0289 1.0000 Uiso R
H722 H 0.9583 0.1596 0.7113 0.0293 1.0000 Uiso R
H721 H 0.8650 0.1482 0.7773 0.0289 1.0000 Uiso R
H731 H 1.0326 0.1037 0.7940 0.0302 1.0000 Uiso R
H732 H 0.9393 0.0899 0.8594 0.0302 1.0000 Uiso R
H741 H 0.9929 0.0219 0.7509 0.0313 1.0000 Uiso R
H742 H 0.8998 0.0080 0.8159 0.0313 1.0000 Uiso R
H751 H 1.0677 -0.0318 0.8343 0.0306 1.0000 Uiso R
H752 H 0.9737 -0.0486 0.8989 0.0302 1.0000 Uiso R
H761 H 1.0311 -0.1561 0.8672 0.0490 1.0000 Uiso R
H762 H 1.0327 -0.1144 0.7878 0.0490 1.0000 Uiso R
H763 H 0.9406 -0.1311 0.8526 0.0494 1.0000 Uiso R
H781 H 0.6283 0.3917 0.5219 0.0394 1.0000 Uiso R
H791 H 0.6065 0.2798 0.5143 0.0457 1.0000 Uiso R
H801 H 0.6822 0.1742 0.5614 0.0503 1.0000 Uiso R
H811 H 0.7774 0.1823 0.6193 0.0469 1.0000 Uiso R
H821 H 0.7993 0.2926 0.6285 0.0369 1.0000 Uiso R
H881 H 0.5892 0.5053 0.4450 0.0365 1.0000 Uiso R
H901 H 0.7120 0.9350 0.6016 0.0487 1.0000 Uiso R
H911 H 0.7067 1.0380 0.6347 0.0583 1.0000 Uiso R
H921 H 0.7834 1.0397 0.7085 0.0464 1.0000 Uiso R
H931 H 0.8660 0.9379 0.7465 0.0664 1.0000 Uiso R
H941 H 0.8717 0.8339 0.7147 0.0482 1.0000 Uiso R
H961 H 0.9392 0.7251 0.7695 0.0301 1.0000 Uiso R
H971 H 1.0215 0.7204 0.8401 0.0379 1.0000 Uiso R
H981 H 1.0925 0.6111 0.8865 0.0381 1.0000 Uiso R
H991 H 1.0741 0.5052 0.8654 0.0363 1.0000 Uiso R
H1001 H 0.9899 0.5087 0.7952 0.0265 1.0000 Uiso R
H1011 H 0.5306 0.5088 0.3576 0.0375 1.0000 Uiso R
H1021 H 0.5079 0.6206 0.2767 0.0402 1.0000 Uiso R
H1031 H 0.5349 0.7295 0.2885 0.0412 1.0000 Uiso R
H1041 H 0.5934 0.7265 0.3752 0.0356 1.0000 Uiso R
H1101 H 0.5968 0.8709 0.1010 0.0362 1.0000 Uiso R
H1191 H 0.9262 0.4092 0.3636 0.0321 1.0000 Uiso R
H1192 H 0.8394 0.3953 0.4346 0.0320 1.0000 Uiso R
H1201 H 0.8643 0.3378 0.3200 0.0322 1.0000 Uiso R
H1202 H 0.7799 0.3223 0.3941 0.0320 1.0000 Uiso R
H1211 H 0.9570 0.2721 0.3843 0.0343 1.0000 Uiso R
H1212 H 0.8748 0.2570 0.4581 0.0340 1.0000 Uiso R
H1221 H 0.8981 0.2016 0.3436 0.0453 1.0000 Uiso R
H1222 H 0.8079 0.1885 0.4146 0.0452 1.0000 Uiso R
H1232 H 0.9782 0.1344 0.4160 0.0661 1.0000 Uiso R
H1231 H 0.8900 0.1154 0.4840 0.0659 1.0000 Uiso R
H1241 H 0.9266 0.0691 0.3605 0.0753 1.0000 Uiso R
H1242 H 0.8390 0.0492 0.4317 0.0754 1.0000 Uiso R
H1251 H 1.0090 0.0021 0.4285 0.1165 1.0000 Uiso R
H1252 H 0.9198 -0.0176 0.4994 0.1160 1.0000 Uiso R
H1261 H 0.9639 -0.1162 0.4558 0.1500 1.0000 Uiso R
H1262 H 0.9605 -0.0665 0.3789 0.1500 1.0000 Uiso R
H1263 H 0.8719 -0.0837 0.4474 0.1502 1.0000 Uiso R
H1281 H 0.6337 0.4135 0.1352 0.0377 1.0000 Uiso R
H1291 H 0.6206 0.2969 0.1310 0.0475 1.0000 Uiso R
H1301 H 0.6635 0.1949 0.2096 0.0425 1.0000 Uiso R
H1311 H 0.7154 0.2057 0.2947 0.0482 1.0000 Uiso R
H1321 H 0.7303 0.3220 0.2981 0.0431 1.0000 Uiso R
H1341 H 0.5390 0.7336 0.0091 0.0379 1.0000 Uiso R
H1351 H 0.4584 0.7207 -0.0588 0.0421 1.0000 Uiso R
H1361 H 0.4034 0.6065 -0.0341 0.0439 1.0000 Uiso R
H1371 H 0.4223 0.5063 0.0599 0.0430 1.0000 Uiso R
H1381 H 0.5086 0.5182 0.1242 0.0362 1.0000 Uiso R
H1401 H 0.7045 0.9737 0.1776 0.0391 1.0000 Uiso R
H1411 H 0.7217 1.0895 0.1830 0.0500 1.0000 Uiso R
H1421 H 0.7803 1.0984 0.2659 0.0484 1.0000 Uiso R
H1431 H 0.8214 0.9943 0.3430 0.0451 1.0000 Uiso R
H1441 H 0.8077 0.8788 0.3366 0.0411 1.0000 Uiso R
H1461 H 0.8817 0.7700 0.3994 0.0406 1.0000 Uiso R
H1471 H 0.9493 0.7663 0.4825 0.0462 1.0000 Uiso R
H1481 H 0.9928 0.6553 0.5510 0.0392 1.0000 Uiso R
H1491 H 0.9677 0.5470 0.5377 0.0473 1.0000 Uiso R
H1501 H 0.9030 0.5486 0.4549 0.0393 1.0000 Uiso R
H1512 H 0.7964 0.7047 0.1638 0.0482 1.0000 Uiso R
H1511 H 0.7980 0.6166 0.1999 0.0480 1.0000 Uiso R
H1521 H 0.4490 0.1179 0.1148 0.0864 1.0000 Uiso R
H1522 H 0.4783 0.0407 0.1614 0.0864 1.0000 Uiso R

loop_
_atom_site_aniso_label
_atom_site_aniso_U_11
_atom_site_aniso_U_22
_atom_site_aniso_U_33
_atom_site_aniso_U_23
_atom_site_aniso_U_13
_atom_site_aniso_U_12
Cl1 0.0418(6) 0.0448(6) 0.0319(5) -0.0093(4) -0.0234(4) -0.0021(4)
Cl2 0.0541(7) 0.0418(6) 0.0472(6) -0.0113(5) -0.0359(5) -0.0029(5)
Cl3 0.0959(11) 0.0847(10) 0.0860(11) -0.0414(9) -0.0549(9) 0.0026(9)
Cl4 0.0943(12) 0.1748(19) 0.0887(12) -0.0873(13) 0.0226(10) -0.0833(13)
C1 0.0224(17) 0.0190(17) 0.0191(17) -0.0056(14) -0.0082(14) -0.0018(13)
C2 0.0214(17) 0.0202(17) 0.0213(17) -0.0086(14) -0.0103(15) 0.0006(13)
C3 0.0234(18) 0.0170(17) 0.0205(17) -0.0066(14) -0.0078(15) -0.0006(13)
C4 0.0202(17) 0.0176(16) 0.0198(17) -0.0055(13) -0.0094(14) 0.0002(13)
C5 0.0204(17) 0.0221(18) 0.0203(17) -0.0108(14) -0.0095(14) -0.0004(14)
C6 0.0258(18) 0.0191(18) 0.0246(18) -0.0107(15) -0.0140(15) 0.0008(14)
C7 0.0226(17) 0.0184(17) 0.0242(18) -0.0089(14) -0.0104(15) -0.0006(13)
C8 0.0259(18) 0.0214(18) 0.0221(18) -0.0075(14) -0.0133(15) 0.0017(14)
C9 0.0258(19) 0.0224(18) 0.0278(19) -0.0079(15) -0.0158(16) 0.0023(14)
C10 0.0304(19) 0.0212(18) 0.0276(19) -0.0118(15) -0.0146(16) 0.0013(14)
C11 0.031(2) 0.0171(17) 0.0293(19) -0.0103(15) -0.0122(17) 0.0014(14)
C12 0.0258(18) 0.0139(16) 0.0292(19) -0.0067(14) -0.0150(16) 0.0031(13)
C13 0.0211(17) 0.0176(17) 0.0244(18) -0.0066(14) -0.0121(15) 0.0027(13)
C14 0.0241(18) 0.0233(19) 0.0301(19) -0.0122(16) -0.0142(16) -0.0016(14)
C15 0.0212(17) 0.0204(18) 0.0275(18) -0.0096(15) -0.0145(15) -0.0010(14)
C16 0.0237(18) 0.0149(16) 0.0251(18) -0.0063(14) -0.0137(15) 0.0015(13)
C17 0.0243(18) 0.0200(18) 0.0299(19) -0.0062(15) -0.0179(16) 0.0025(14)
C18 0.0204(17) 0.0228(18) 0.0201(17) -0.0048(14) -0.0130(14) 0.0027(13)
C19 0.0248(18) 0.0207(17) 0.0198(17) -0.0070(14) -0.0086(15) -0.0015(14)
C20 0.0223(17) 0.0187(17) 0.0223(18) -0.0105(14) -0.0099(14) -0.0010(13)
C21 0.0277(19) 0.0227(18) 0.0212(18) -0.0079(14) -0.0108(15) -0.0019(14)
C22 0.0226(18) 0.0260(18) 0.0220(18) -0.0050(15) -0.0129(15) 0.0010(14)
C23 0.0256(18) 0.0194(17) 0.0285(19) -0.0070(15) -0.0153(16) 0.0010(14)
C24 0.030(2) 0.0268(19) 0.0274(19) -0.0095(16) -0.0168(16) 0.0021(15)
C25 0.036(2) 0.0199(18) 0.033(2) -0.0065(15) -0.0215(17) 0.0037(15)
C26 0.048(3) 0.0209(19) 0.050(3) -0.0106(18) -0.028(2) 0.0002(17)
C27 0.0217(17) 0.0234(18) 0.0151(16) -0.0044(14) -0.0048(14) -0.0046(14)
C28 0.040(2) 0.0228(18) 0.0255(19) -0.0090(15) -0.0220(17) 0.0062(16)
C29 0.042(2) 0.0249(19) 0.0259(19) -0.0109(16) -0.0168(17) -0.0020(16)
C30 0.038(2) 0.0183(18) 0.027(2) -0.0105(15) -0.0069(17) -0.0026(15)
C31 0.033(2) 0.0195(18) 0.041(2) -0.0089(16) -0.0181(18) 0.0024(15)
C32 0.0251(19) 0.0213(18) 0.034(2) -0.0053(15) -0.0180(16) -0.0014(14)
C33 0.0221(17) 0.0204(17) 0.0212(18) -0.0066(14) -0.0119(14) 0.0013(13)
C34 0.0258(18) 0.0229(18) 0.0283(19) -0.0111(15) -0.0138(16) 0.0027(14)
C35 0.030(2) 0.031(2) 0.033(2) -0.0106(17) -0.0200(17) 0.0052(16)
C36 0.040(2) 0.032(2) 0.029(2) -0.0075(16) -0.0210(18) -0.0038(17)
C37 0.056(3) 0.027(2) 0.042(2) -0.0155(18) -0.029(2) -0.0027(18)
C38 0.052(3) 0.0228(19) 0.039(2) -0.0128(17) -0.029(2) 0.0048(17)
C39 0.0179(16) 0.0184(17) 0.0181(17) -0.0052(13) -0.0061(14) 0.0006(13)
C40 0.0199(17) 0.0197(17) 0.0216(17) -0.0063(14) -0.0090(14) 0.0009(13)
C41 0.0237(18) 0.0170(17) 0.0258(19) -0.0039(14) -0.0087(15) 0.0020(14)
C42 0.0253(19) 0.0234(18) 0.0275(19) -0.0133(15) -0.0080(15) 0.0012(14)
C43 0.033(2) 0.0273(19) 0.035(2) -0.0190(17) -0.0194(17) 0.0035(16)
C44 0.032(2) 0.0223(18) 0.033(2) -0.0100(16) -0.0203(17) 0.0058(15)
C45 0.0260(18) 0.0200(17) 0.0260(19) -0.0075(15) -0.0115(15) -0.0032(14)
C46 0.035(2) 0.0230(18) 0.0267(19) -0.0078(15) -0.0175(17) 0.0005(15)
C47 0.041(2) 0.030(2) 0.034(2) -0.0140(17) -0.0171(18) -0.0040(17)
C48 0.032(2) 0.037(2) 0.0245(19) -0.0058(16) -0.0155(17) -0.0078(17)
C49 0.031(2) 0.0237(18) 0.0221(18) -0.0007(15) -0.0116(16) 0.0006(15)
C50 0.0279(19) 0.0168(17) 0.0246(18) -0.0019(14) -0.0134(15) -0.0006(14)
C51 0.0216(17) 0.0182(17) 0.0176(17) -0.0062(13) -0.0092(14) 0.0016(13)
C52 0.0228(17) 0.0137(16) 0.0212(17) -0.0076(13) -0.0082(14) -0.0007(13)
C53 0.0246(18) 0.0150(16) 0.0233(18) -0.0080(14) -0.0091(15) 0.0050(13)
C54 0.0282(19) 0.0208(18) 0.0163(17) -0.0045(14) -0.0087(15) 0.0001(14)
C55 0.0239(18) 0.0266(19) 0.0188(17) -0.0091(15) -0.0124(15) -0.0020(15)
C56 0.0234(18) 0.0278(19) 0.0169(17) -0.0113(15) -0.0095(15) -0.0015(15)
C57 0.0189(17) 0.0254(18) 0.0163(16) -0.0081(14) -0.0071(14) 0.0008(14)
C58 0.0230(18) 0.0292(19) 0.0194(17) -0.0113(15) -0.0069(14) -0.0023(14)
C59 0.031(2) 0.036(2) 0.0253(19) -0.0152(17) -0.0119(16) -0.0007(16)
C60 0.034(2) 0.0276(19) 0.0258(19) -0.0140(16) -0.0132(16) -0.0019(15)
C61 0.031(2) 0.0229(18) 0.0273(19) -0.0129(15) -0.0078(16) -0.0001(15)
C62 0.0230(18) 0.0166(17) 0.0234(18) -0.0087(14) -0.0069(15) 0.0013(13)
C63 0.0239(18) 0.0172(17) 0.0213(17) -0.0036(14) -0.0126(15) 0.0034(13)
C64 0.0221(17) 0.0226(18) 0.0187(17) -0.0120(14) -0.0051(14) -0.0041(14)
C65 0.0228(17) 0.0136(16) 0.0184(17) -0.0042(13) -0.0088(14) -0.0035(13)
C66 0.0229(17) 0.0141(16) 0.0195(17) -0.0073(13) -0.0085(14) -0.0005(13)
C67 0.0193(17) 0.0208(18) 0.0196(17) -0.0036(14) -0.0097(14) 0.0015(13)
C68 0.0218(17) 0.0171(17) 0.0218(17) -0.0037(14) -0.0125(14) 0.0030(13)
C69 0.0237(18) 0.0190(17) 0.0234(18) -0.0074(14) -0.0125(15) 0.0020(14)
C70 0.0231(18) 0.0156(16) 0.0256(18) -0.0095(14) -0.0119(15) 0.0031(13)
C71 0.0245(18) 0.0205(17) 0.0249(18) -0.0069(14) -0.0111(15) -0.0014(14)
C72 0.0268(18) 0.0183(17) 0.0250(18) -0.0068(14) -0.0133(15) 0.0017(14)
C73 0.0255(18) 0.0208(18) 0.0272(19) -0.0070(15) -0.0125(15) -0.0018(14)
C74 0.0252(18) 0.0220(18) 0.0279(19) -0.0075(15) -0.0113(15) 0.0028(14)
C75 0.032(2) 0.0152(17) 0.0257(19) -0.0048(14) -0.0154(16) 0.0018(14)
C76 0.051(3) 0.0206(19) 0.030(2) -0.0075(16) -0.0204(19) 0.0038(17)
C77 0.0224(18) 0.0280(19) 0.0152(17) -0.0078(14) -0.0031(14) -0.0019(14)
C78 0.033(2) 0.032(2) 0.034(2) -0.0165(17) -0.0122(17) -0.0034(16)
C79 0.035(2) 0.039(2) 0.039(2) -0.0205(19) -0.0085(18) -0.0097(18)
C80 0.052(3) 0.031(2) 0.040(2) -0.0184(19) -0.007(2) -0.0132(19)
C81 0.059(3) 0.022(2) 0.032(2) -0.0046(17) -0.016(2) -0.0001(18)
C82 0.047(2) 0.0233(19) 0.0238(19) -0.0072(15) -0.0183(18) -0.0002(16)
C83 0.0197(17) 0.0199(17) 0.0192(17) -0.0087(14) -0.0102(14) 0.0020(13)
C84 0.0237(18) 0.0270(19) 0.0230(18) -0.0085(15) -0.0084(15) -0.0037(15)
C85 0.0239(18) 0.0198(17) 0.0268(19) -0.0086(15) -0.0106(15) 0.0024(14)
C86 0.0240(18) 0.0219(18) 0.0234(18) -0.0067(15) -0.0082(15) -0.0007(14)
C87 0.0217(18) 0.0272(19) 0.0228(18) -0.0083(15) -0.0064(15) -0.0023(14)
C88 0.038(2) 0.0258(19) 0.032(2) -0.0144(16) -0.0202(18) 0.0046(16)
C89 0.0240(18) 0.0196(17) 0.0213(18) -0.0046(14) -0.0092(15) -0.0017(14)
C90 0.048(3) 0.036(2) 0.059(3) -0.026(2) -0.039(2) 0.0143(19)
C91 0.050(3) 0.030(2) 0.075(3) -0.028(2) -0.041(3) 0.0198(19)
C92 0.055(3) 0.0212(19) 0.045(2) -0.0179(18) -0.023(2) 0.0018(18)
C93 0.092(4) 0.023(2) 0.062(3) -0.009(2) -0.059(3) -0.001(2)
C94 0.066(3) 0.021(2) 0.052(3) -0.0137(18) -0.045(2) 0.0068(19)
C95 0.0214(17) 0.0179(17) 0.0170(16) -0.0035(13) -0.0075(14) 0.0004(13)
C96 0.031(2) 0.0177(17) 0.0269(19) -0.0081(15) -0.0098(16) -0.0016(14)
C97 0.039(2) 0.028(2) 0.033(2) -0.0142(17) -0.0196(18) -0.0020(16)
C98 0.029(2) 0.044(2) 0.028(2) -0.0122(18) -0.0145(17) -0.0034(17)
C99 0.028(2) 0.0267(19) 0.0258(19) -0.0061(16) -0.0124(16) 0.0046(15)
C100 0.0222(17) 0.0219(17) 0.0194(17) -0.0047(14) -0.0094(14) -0.0017(14)
C101 0.038(2) 0.030(2) 0.041(2) -0.0223(18) -0.0205(19) 0.0031(16)
C102 0.029(2) 0.042(2) 0.027(2) -0.0120(17) -0.0152(17) 0.0037(17)
C103 0.036(2) 0.030(2) 0.027(2) 0.0030(16) -0.0191(17) -0.0058(16)
C104 0.029(2) 0.0262(19) 0.030(2) -0.0048(16) -0.0156(17) -0.0044(15)
C105 0.0215(18) 0.028(2) 0.0270(19) -0.0153(16) -0.0091(15) -0.0032(15)
C106 0.0226(18) 0.034(2) 0.0267(19) -0.0178(17) -0.0094(16) -0.0031(16)
C107 0.0208(18) 0.0304(19) 0.0183(17) -0.0106(15) -0.0037(14) -0.0026(14)
C108 0.0213(18) 0.035(2) 0.0174(17) -0.0103(15) -0.0074(14) 0.0021(15)
C109 0.0252(19) 0.033(2) 0.0171(17) -0.0073(15) -0.0066(15) -0.0041(15)
C110 0.0215(18) 0.034(2) 0.0241(19) -0.0102(16) -0.0101(15) -0.0002(15)
C111 0.0240(18) 0.0230(18) 0.0259(19) -0.0059(15) -0.0093(16) 0.0027(14)
C112 0.030(2) 0.0220(18) 0.0256(19) -0.0083(15) -0.0091(16) 0.0007(15)
C113 0.0191(17) 0.0284(19) 0.030(2) -0.0121(16) -0.0089(15) 0.0018(14)
C114 0.0229(18) 0.031(2) 0.0250(19) -0.0133(16) -0.0074(16) -0.0043(15)
C115 0.0194(17) 0.028(2) 0.0287(19) -0.0122(16) -0.0081(15) -0.0025(15)
C116 0.0202(17) 0.0281(19) 0.0204(18) -0.0127(15) -0.0044(14) -0.0008(14)
C117 0.0208(18) 0.034(2) 0.0185(18) -0.0056(15) -0.0082(15) -0.0013(15)
C118 0.0228(18) 0.027(2) 0.0188(17) -0.0053(15) -0.0087(14) -0.0028(14)
C119 0.0257(19) 0.031(2) 0.0246(19) -0.0096(16) -0.0098(16) -0.0028(15)
C120 0.0291(19) 0.0247(18) 0.0232(18) -0.0053(15) -0.0135(16) 0.0003(15)
C121 0.033(2) 0.029(2) 0.0237(19) -0.0086(15) -0.0117(16) -0.0074(16)
C122 0.039(2) 0.036(2) 0.037(2) -0.0134(18) -0.0166(19) -0.0046(18)
C123 0.069(3) 0.034(2) 0.063(3) -0.010(2) -0.036(3) -0.001(2)
C124 0.086(4) 0.046(3) 0.062(3) -0.016(3) -0.034(3) -0.011(3)
C125 0.146(7) 0.044(3) 0.079(4) -0.015(3) -0.044(4) -0.008(4)
C126 0.180(8) 0.037(3) 0.081(4) -0.008(3) -0.070(5) -0.011(4)
C127 0.0201(18) 0.0281(19) 0.0250(19) -0.0068(15) -0.0087(15) -0.0017(14)
C128 0.039(2) 0.029(2) 0.033(2) -0.0137(17) -0.0192(18) 0.0005(17)
C129 0.044(2) 0.041(2) 0.035(2) -0.0180(19) -0.0178(19) -0.0022(19)
C130 0.042(2) 0.026(2) 0.050(3) -0.0141(18) -0.027(2) 0.0020(17)
C131 0.050(3) 0.030(2) 0.053(3) -0.0103(19) -0.033(2) 0.0036(19)
C132 0.044(2) 0.031(2) 0.042(2) -0.0136(18) -0.027(2) 0.0018(18)
C133 0.0163(17) 0.036(2) 0.0229(18) -0.0138(16) -0.0070(14) 0.0018(14)
C134 0.0226(19) 0.041(2) 0.0252(19) -0.0105(17) -0.0093(16) -0.0016(16)
C135 0.029(2) 0.048(2) 0.026(2) -0.0023(18) -0.0145(17) -0.0063(18)
C136 0.031(2) 0.054(3) 0.027(2) -0.0131(19) -0.0151(17) -0.0042(18)
C137 0.033(2) 0.042(2) 0.037(2) -0.0223(19) -0.0155(18) 0.0015(17)
C138 0.0254(19) 0.032(2) 0.031(2) -0.0134(16) -0.0134(16) 0.0031(15)
C139 0.0193(18) 0.030(2) 0.0249(19) -0.0114(16) -0.0044(15) 0.0016(15)
C140 0.030(2) 0.027(2) 0.045(2) -0.0164(18) -0.0178(18) 0.0084(16)
C141 0.040(2) 0.026(2) 0.056(3) -0.017(2) -0.018(2) 0.0076(17)
C142 0.033(2) 0.039(2) 0.058(3) -0.030(2) -0.011(2) 0.0000(18)
C143 0.037(2) 0.044(2) 0.046(3) -0.029(2) -0.015(2) -0.0002(19)
C144 0.028(2) 0.036(2) 0.032(2) -0.0148(17) -0.0089(17) 0.0003(16)
C145 0.0190(17) 0.0279(19) 0.0194(17) -0.0091(15) -0.0056(14) 0.0000(14)
C146 0.041(2) 0.0248(19) 0.040(2) -0.0179(17) -0.0275(19) 0.0130(16)
C147 0.047(2) 0.034(2) 0.051(3) -0.030(2) -0.026(2) 0.0105(18)
C148 0.040(2) 0.038(2) 0.033(2) -0.0157(18) -0.0252(19) 0.0095(18)
C149 0.053(3) 0.032(2) 0.029(2) -0.0038(17) -0.023(2) -0.0013(18)
C150 0.047(2) 0.027(2) 0.031(2) -0.0064(16) -0.0230(19) -0.0042(17)
C151 0.035(2) 0.039(2) 0.033(2) -0.0050(18) -0.0142(18) -0.0014(18)
C152 0.071(4) 0.071(4) 0.050(3) -0.021(3) -0.006(3) -0.021(3)

loop_
_atom_type_symbol
_atom_type_scat_dispersion_real
_atom_type_scat_dispersion_imag
_atom_type_scat_Cromer_Mann_a1
_atom_type_scat_Cromer_Mann_b1
_atom_type_scat_Cromer_Mann_a2
_atom_type_scat_Cromer_Mann_b2
_atom_type_scat_Cromer_Mann_a3
_atom_type_scat_Cromer_Mann_b3
_atom_type_scat_Cromer_Mann_a4
_atom_type_scat_Cromer_Mann_b4
_atom_type_scat_Cromer_Mann_c
_atom_type_scat_source
C 0.0033 0.0016 2.3100 20.8439 1.0200 10.2075 1.5886 0.5687 0.8650 51.6512 0.2156 'International Tables Vol C 4.2.6.8 and 6.1.1.4'
H 0.0000 0.0000 0.4930 10.5109 0.3229 26.1257 0.1402 3.1424 0.0408 57.7998 0.0030 'International Tables Vol C 4.2.6.8 and 6.1.1.4'
N 0.0061 0.0033 12.2126 0.0057 3.1322 9.8933 2.0125 28.9975 1.1663 0.5826 -11.5290 'International Tables Vol C 4.2.6.8 and 6.1.1.4'
O 0.0106 0.0060 3.0485 13.2771 2.2868 5.7011 1.5463 0.3239 0.8670 32.9089 0.2508 'International Tables Vol C 4.2.6.8 and 6.1.1.4'
Cl 0.1484 0.1585 11.4604 0.0104 7.1964 1.1662 6.2556 18.5194 1.6455 47.7784 -9.5574 'International Tables Vol C 4.2.6.8 and 6.1.1.4'

loop_
_geom_angle_atom_site_label_1
_geom_angle_atom_site_label_2
_geom_angle_atom_site_label_3
_geom_angle
_geom_angle_publ_flag
C2 C1 C18 119.4(3) yes
C2 C1 C19 122.1(3) yes
C18 C1 C19 118.5(3) yes
C1 C2 C3 178.9(4) yes
C2 C3 C4 178.9(4) yes
C3 C4 C5 117.7(3) yes
C3 C4 C27 122.0(3) yes
C5 C4 C27 120.3(3) yes
C4 C5 C6 177.8(4) yes
C5 C6 C7 179.5(3) yes
C6 C7 C8 118.9(3) yes
C6 C7 C33 120.9(3) yes
C8 C7 C33 120.2(3) yes
C7 C8 C9 177.8(4) yes
C8 C9 C10 178.9(4) yes
C9 C10 C11 124.6(3) yes
C9 C10 H101 117.5 no
C11 C10 H101 117.9 no
C10 C11 C12 179.2(4) yes
C11 C12 C13 179.3(3) yes
C12 C13 C14 117.8(3) yes
C12 C13 C39 120.5(3) yes
C14 C13 C39 121.6(3) yes
C13 C14 C15 179.1(4) yes
C14 C15 C16 177.6(4) yes
C15 C16 C17 117.8(3) yes
C15 C16 C45 121.7(3) yes
C17 C16 C45 120.5(3) yes
C16 C17 C18 177.4(4) yes
C1 C18 C17 175.1(3) yes
C1 C19 C20 116.3(3) yes
C1 C19 H191 108.3 no
C20 C19 H191 108.3 no
C1 C19 H192 107.2 no
C20 C19 H192 106.8 no
H191 C19 H192 109.9 no
C19 C20 C21 111.9(3) yes
C19 C20 H201 108.0 no
C21 C20 H201 108.2 no
C19 C20 H202 109.5 no
C21 C20 H202 109.1 no
H201 C20 H202 110.1 no
C20 C21 C22 114.1(3) yes
C20 C21 H212 107.8 no
C22 C21 H212 108.5 no
C20 C21 H211 109.5 no
C22 C21 H211 106.3 no
H212 C21 H211 110.6 no
C21 C22 C23 113.4(3) yes
C21 C22 H221 107.6 no
C23 C22 H221 108.2 no
C21 C22 H222 108.4 no
C23 C22 H222 109.4 no
H221 C22 H222 109.7 no
C22 C23 C24 113.8(3) yes
C22 C23 H232 108.5 no
C24 C23 H232 107.5 no
C22 C23 H231 108.5 no
C24 C23 H231 107.6 no
H232 C23 H231 110.8 no
C23 C24 C25 113.7(3) yes
C23 C24 H241 109.0 no
C25 C24 H241 108.1 no
C23 C24 H242 108.7 no
C25 C24 H242 107.9 no
H241 C24 H242 109.4 no
C24 C25 C26 113.1(3) yes
C24 C25 H251 106.8 no
C26 C25 H251 109.3 no
C24 C25 H252 108.7 no
C26 C25 H252 108.6 no
H251 C25 H252 110.2 no
C25 C26 H261 114.6 no
C25 C26 H263 108.6 no
H261 C26 H263 107.5 no
C25 C26 H262 109.0 no
H261 C26 H262 108.4 no
H263 C26 H262 108.5 no
C4 C27 C28 120.9(3) yes
C4 C27 C32 120.5(3) yes
C28 C27 C32 118.6(3) yes
C27 C28 C29 120.9(3) yes
C27 C28 H281 118.8 no
C29 C28 H281 120.3 no
C28 C29 C30 120.4(3) yes
C28 C29 H291 120.7 no
C30 C29 H291 118.9 no
C29 C30 C31 119.4(3) yes
C29 C30 H301 119.9 no
C31 C30 H301 120.7 no
C30 C31 C32 120.5(3) yes
C30 C31 H311 119.2 no
C32 C31 H311 120.2 no
C27 C32 C31 120.1(3) yes
C27 C32 H321 119.3 no
C31 C32 H321 120.5 no
C7 C33 C34 121.2(3) yes
C7 C33 C38 120.3(3) yes
C34 C33 C38 118.5(3) yes
C33 C34 C35 120.5(3) yes
C33 C34 H341 118.8 no
C35 C34 H341 120.6 no
C34 C35 C36 120.7(3) yes
C34 C35 H351 119.6 no
C36 C35 H351 119.8 no
C35 C36 C37 119.4(3) yes
C35 C36 H361 119.6 no
C37 C36 H361 121.0 no
C36 C37 C38 120.9(3) yes
C36 C37 H371 120.1 no
C38 C37 H371 119.0 no
C33 C38 C37 120.0(3) yes
C33 C38 H381 120.2 no
C37 C38 H381 119.8 no
C13 C39 C40 122.2(3) yes
C13 C39 C44 119.6(3) yes
C40 C39 C44 118.2(3) yes
C39 C40 C41 121.2(3) yes
C39 C40 H401 118.9 no
C41 C40 H401 119.9 no
C40 C41 C42 120.1(3) yes
C40 C41 H411 119.6 no
C42 C41 H411 120.4 no
C41 C42 C43 119.9(3) yes
C41 C42 H421 120.8 no
C43 C42 H421 119.4 no
C42 C43 C44 120.5(3) yes
C42 C43 H431 119.0 no
C44 C43 H431 120.5 no
C39 C44 C43 120.2(3) yes
C39 C44 H441 119.7 no
C43 C44 H441 120.1 no
C16 C45 C46 121.1(3) yes
C16 C45 C50 120.9(3) yes
C46 C45 C50 117.9(3) yes
C45 C46 C47 121.5(3) yes
C45 C46 H461 117.9 no
C47 C46 H461 120.6 no
C46 C47 C48 119.8(3) yes
C46 C47 H471 119.7 no
C48 C47 H471 120.5 no
C47 C48 C49 120.0(3) yes
C47 C48 H481 119.4 no
C49 C48 H481 120.6 no
C48 C49 C50 120.2(3) yes
C48 C49 H491 120.7 no
C50 C49 H491 119.0 no
C45 C50 C49 120.6(3) yes
C45 C50 H501 120.1 no
C49 C50 H501 119.3 no
C52 C51 C68 120.0(3) yes
C52 C51 C69 122.0(3) yes
C68 C51 C69 118.0(3) yes
C51 C52 C53 178.3(3) yes
C52 C53 C54 179.0(4) yes
C53 C54 C55 118.3(3) yes
C53 C54 C77 120.7(3) yes
C55 C54 C77 121.0(3) yes
C54 C55 C56 177.9(4) yes
C55 C56 C57 178.0(4) yes
C56 C57 C58 118.5(3) yes
C56 C57 C83 120.6(3) yes
C58 C57 C83 120.9(3) yes
C57 C58 C59 177.0(4) yes
C58 C59 C60 176.5(4) yes
C59 C60 C61 124.0(3) yes
C59 C60 H601 118.4 no
C61 C60 H601 117.5 no
C60 C61 C62 178.7(4) yes
C61 C62 C63 177.0(4) yes
C62 C63 C64 118.2(3) yes
C62 C63 C89 121.3(3) yes
C64 C63 C89 120.4(3) yes
C63 C64 C65 178.8(4) yes
C64 C65 C66 179.1(3) yes
C65 C66 C67 118.1(3) yes
C65 C66 C95 121.1(3) yes
C67 C66 C95 120.7(3) yes
C66 C67 C68 179.1(4) yes
C51 C68 C67 176.7(3) yes
C51 C69 C70 116.0(3) yes
C51 C69 H691 108.6 no
C70 C69 H691 108.4 no
C51 C69 H692 107.6 no
C70 C69 H692 107.2 no
H691 C69 H692 108.9 no
C69 C70 C71 111.3(3) yes
C69 C70 H702 107.2 no
C71 C70 H702 109.7 no
C69 C70 H701 107.6 no
C71 C70 H701 109.9 no
H702 C70 H701 111.0 no
C70 C71 C72 114.5(3) yes
C70 C71 H711 107.8 no
C72 C71 H711 108.7 no
C70 C71 H712 107.9 no
C72 C71 H712 108.7 no
H711 C71 H712 109.2 no
C71 C72 C73 112.2(3) yes
C71 C72 H722 109.1 no
C73 C72 H722 109.1 no
C71 C72 H721 107.7 no
C73 C72 H721 108.9 no
H722 C72 H721 109.8 no
C72 C73 C74 114.4(3) yes
C72 C73 H731 107.5 no
C74 C73 H731 108.2 no
C72 C73 H732 108.7 no
C74 C73 H732 108.1 no
H731 C73 H732 109.9 no
C73 C74 C75 113.2(3) yes
C73 C74 H741 108.7 no
C75 C74 H741 107.9 no
C73 C74 H742 109.1 no
C75 C74 H742 108.6 no
H741 C74 H742 109.2 no
C74 C75 C76 113.1(3) yes
C74 C75 H751 108.4 no
C76 C75 H751 108.6 no
C74 C75 H752 108.6 no
C76 C75 H752 108.0 no
H751 C75 H752 110.1 no
C75 C76 H761 110.8 no
C75 C76 H762 109.6 no
H761 C76 H762 107.8 no
C75 C76 H763 109.6 no
H761 C76 H763 109.3 no
H762 C76 H763 109.7 no
C54 C77 C78 120.3(3) yes
C54 C77 C82 120.9(3) yes
C78 C77 C82 118.8(3) yes
C77 C78 C79 120.4(4) yes
C77 C78 H781 120.0 no
C79 C78 H781 119.6 no
C78 C79 C80 120.5(4) yes
C78 C79 H791 119.4 no
C80 C79 H791 120.2 no
C79 C80 C81 119.8(4) yes
C79 C80 H801 120.9 no
C81 C80 H801 119.3 no
C80 C81 C82 119.8(4) yes
C80 C81 H811 120.1 no
C82 C81 H811 120.1 no
C77 C82 C81 120.8(4) yes
C77 C82 H821 120.7 no
C81 C82 H821 118.5 no
C57 C83 C88 120.5(3) yes
C57 C83 C104 120.5(3) yes
C88 C83 C104 119.0(3) yes
C85 C84 C105 118.0(3) yes
C85 C84 C127 120.2(3) yes
C105 C84 C127 121.8(3) yes
C84 C85 C86 177.6(4) yes
C85 C86 C87 178.4(4) yes
C86 C87 C118 118.6(3) yes
C86 C87 C119 120.9(3) yes
C118 C87 C119 120.4(3) yes
C83 C88 C101 120.1(3) yes
C83 C88 H881 119.4 no
C101 C88 H881 120.4 no
C63 C89 C90 121.3(3) yes
C63 C89 C94 120.7(3) yes
C90 C89 C94 117.9(3) yes
C89 C90 C91 121.0(4) yes
C89 C90 H901 119.0 no
C91 C90 H901 119.9 no
C90 C91 C92 120.5(4) yes
C90 C91 H911 119.4 no
C92 C91 H911 120.1 no
C91 C92 C93 118.5(3) yes
C91 C92 H921 120.4 no
C93 C92 H921 121.1 no
C92 C93 C94 121.5(4) yes
C92 C93 H931 118.4 no
C94 C93 H931 120.1 no
C89 C94 C93 120.5(4) yes
C89 C94 H941 119.8 no
C93 C94 H941 119.7 no
C66 C95 C96 120.9(3) yes
C66 C95 C100 120.4(3) yes
C96 C95 C100 118.7(3) yes
C95 C96 C97 120.2(3) yes
C95 C96 H961 120.4 no
C97 C96 H961 119.4 no
C96 C97 C98 120.6(3) yes
C96 C97 H971 119.5 no
C98 C97 H971 119.9 no
C97 C98 C99 120.0(3) yes
C97 C98 H981 120.9 no
C99 C98 H981 119.1 no
C98 C99 C100 119.8(3) yes
C98 C99 H991 120.4 no
C100 C99 H991 119.8 no
C95 C100 C99 120.7(3) yes
C95 C100 H1001 119.8 no
C99 C100 H1001 119.6 no
C88 C101 C102 120.5(3) yes
C88 C101 H1011 120.0 no
C102 C101 H1011 119.5 no
C101 C102 C103 119.4(3) yes
C101 C102 H1021 120.2 no
C103 C102 H1021 120.4 no
C102 C103 C104 120.5(3) yes
C102 C103 H1031 119.9 no
C104 C103 H1031 119.6 no
C103 C104 C83 120.4(3) yes
C103 C104 H1041 119.7 no
C83 C104 H1041 119.9 no
C84 C105 C106 177.3(3) yes
C105 C106 C107 177.0(3) yes
C106 C107 C108 119.2(3) yes
C106 C107 C133 119.6(3) yes
C108 C107 C133 121.1(3) yes
C107 C108 C109 178.7(4) yes
C108 C109 C110 178.3(4) yes
C109 C110 C111 122.0(3) yes
C109 C110 H1101 120.1 no
C111 C110 H1101 117.9 no
C110 C111 C112 179.1(4) yes
C111 C112 C113 177.9(4) yes
C112 C113 C114 119.4(3) yes
C112 C113 C139 119.5(3) yes
C114 C113 C139 121.1(3) yes
C113 C114 C115 179.9(4) yes
C114 C115 C116 178.3(4) yes
C115 C116 C117 117.2(3) yes
C115 C116 C145 122.7(3) yes
C117 C116 C145 120.1(3) yes
C116 C117 C118 176.9(4) yes
C87 C118 C117 178.7(4) yes
C87 C119 C120 113.8(3) yes
C87 C119 H1191 108.7 no
C120 C119 H1191 108.4 no
C87 C119 H1192 107.9 no
C120 C119 H1192 109.0 no
H1191 C119 H1192 109.0 no
C119 C120 C121 113.5(3) yes
C119 C120 H1201 109.8 no
C121 C120 H1201 107.5 no
C119 C120 H1202 107.9 no
C121 C120 H1202 108.4 no
H1201 C120 H1202 109.7 no
C120 C121 C122 111.7(3) yes
C120 C121 H1211 108.7 no
C122 C121 H1211 108.2 no
C120 C121 H1212 108.8 no
C122 C121 H1212 110.3 no
H1211 C121 H1212 109.1 no
C121 C122 C123 114.1(3) yes
C121 C122 H1221 107.8 no
C123 C122 H1221 105.2 no
C121 C122 H1222 108.9 no
C123 C122 H1222 108.9 no
H1221 C122 H1222 112.0 no
C122 C123 C124 113.2(4) yes
C122 C123 H1232 107.8 no
C124 C123 H1232 108.6 no
C122 C123 H1231 108.5 no
C124 C123 H1231 109.6 no
H1232 C123 H1231 109.1 no
C123 C124 C125 114.0(4) yes
C123 C124 H1241 110.4 no
C125 C124 H1241 108.1 no
C123 C124 H1242 107.8 no
C125 C124 H1242 106.5 no
H1241 C124 H1242 109.9 no
C124 C125 C126 116.3(6) yes
C124 C125 H1251 106.2 no
C126 C125 H1251 107.9 no
C124 C125 H1252 106.5 no
C126 C125 H1252 109.4 no
H1251 C125 H1252 110.4 no
C125 C126 H1261 110.1 no
C125 C126 H1262 110.4 no
H1261 C126 H1262 109.5 no
C125 C126 H1263 107.5 no
H1261 C126 H1263 109.4 no
H1262 C126 H1263 109.9 no
C84 C127 C128 121.2(3) yes
C84 C127 C132 119.7(3) yes
C128 C127 C132 119.0(3) yes
C127 C128 C129 120.6(4) yes
C127 C128 H1281 119.7 no
C129 C128 H1281 119.7 no
C128 C129 C130 119.6(4) yes
C128 C129 H1291 120.8 no
C130 C129 H1291 119.5 no
C129 C130 C131 120.5(4) yes
C129 C130 H1301 119.8 no
C131 C130 H1301 119.7 no
C130 C131 C132 120.1(4) yes
C130 C131 H1311 119.7 no
C132 C131 H1311 120.2 no
C127 C132 C131 120.1(3) yes
C127 C132 H1321 119.4 no
C131 C132 H1321 120.4 no
C107 C133 C134 120.5(3) yes
C107 C133 C138 119.4(3) yes
C134 C133 C138 120.2(3) yes
C133 C134 C135 119.7(4) yes
C133 C134 H1341 120.1 no
C135 C134 H1341 120.2 no
C134 C135 C136 120.3(4) yes
C134 C135 H1351 120.5 no
C136 C135 H1351 119.1 no
C135 C136 C137 120.5(3) yes
C135 C136 H1361 121.0 no
C137 C136 H1361 118.5 no
C136 C137 C138 119.4(4) yes
C136 C137 H1371 120.5 no
C138 C137 H1371 120.1 no
C137 C138 C133 119.9(4) yes
C137 C138 H1381 120.6 no
C133 C138 H1381 119.5 no
C113 C139 C140 121.1(3) yes
C113 C139 C144 120.6(3) yes
C140 C139 C144 118.2(3) yes
C139 C140 C141 120.7(4) yes
C139 C140 H1401 118.9 no
C141 C140 H1401 120.5 no
C140 C141 C142 120.3(4) yes
C140 C141 H1411 120.2 no
C142 C141 H1411 119.5 no
C141 C142 C143 119.8(4) yes
C141 C142 H1421 120.7 no
C143 C142 H1421 119.5 no
C142 C143 C144 120.3(4) yes
C142 C143 H1431 119.3 no
C144 C143 H1431 120.4 no
C139 C144 C143 120.7(4) yes
C139 C144 H1441 118.5 no
C143 C144 H1441 120.8 no
C116 C145 C146 121.2(3) yes
C116 C145 C150 120.1(3) yes
C146 C145 C150 118.6(3) yes
C145 C146 C147 120.3(3) yes
C145 C146 H1461 119.5 no
C147 C146 H1461 120.3 no
C146 C147 C148 120.4(3) yes
C146 C147 H1471 121.1 no
C148 C147 H1471 118.5 no
C147 C148 C149 119.3(3) yes
C147 C148 H1481 120.2 no
C149 C148 H1481 120.4 no
C148 C149 C150 120.9(4) yes
C148 C149 H1491 119.7 no
C150 C149 H1491 119.4 no
C145 C150 C149 120.4(3) yes
C145 C150 H1501 119.4 no
C149 C150 H1501 120.2 no
Cl1 C151 Cl2 111.0(2) yes
Cl1 C151 H1512 108.4 no
Cl2 C151 H1512 109.4 no
Cl1 C151 H1511 108.9 no
Cl2 C151 H1511 109.1 no
H1512 C151 H1511 110.0 no
Cl4 C152 Cl3 109.7(3) yes
Cl4 C152 H1521 110.9 no
Cl3 C152 H1521 109.5 no
Cl4 C152 H1522 108.8 no
Cl3 C152 H1522 108.1 no
H1521 C152 H1522 109.8 no

loop_
_geom_bond_atom_site_label_1
_geom_bond_atom_site_label_2
_geom_bond_distance
_geom_bond_publ_flag
Cl1 C151 1.763(4) yes
Cl2 C151 1.758(4) yes
Cl3 C152 1.740(5) yes
Cl4 C152 1.743(5) yes
C1 C2 1.385(4) yes
C1 C18 1.381(5) yes
C1 C19 1.509(4) yes
C2 C3 1.220(5) yes
C3 C4 1.377(4) yes
C4 C5 1.388(5) yes
C4 C27 1.482(4) yes
C5 C6 1.222(5) yes
C6 C7 1.384(5) yes
C7 C8 1.385(5) yes
C7 C33 1.489(4) yes
C8 C9 1.223(5) yes
C9 C10 1.372(5) yes
C10 C11 1.370(5) yes
C10 H101 0.940 no
C11 C12 1.217(5) yes
C12 C13 1.400(5) yes
C13 C14 1.382(5) yes
C13 C39 1.479(4) yes
C14 C15 1.224(5) yes
C15 C16 1.379(5) yes
C16 C17 1.385(5) yes
C16 C45 1.471(4) yes
C17 C18 1.227(5) yes
C19 C20 1.520(4) yes
C19 H191 0.986 no
C19 H192 0.987 no
C20 C21 1.519(5) yes
C20 H201 0.995 no
C20 H202 1.000 no
C21 C22 1.516(5) yes
C21 H212 0.990 no
C21 H211 0.993 no
C22 C23 1.526(4) yes
C22 H221 0.987 no
C22 H222 0.982 no
C23 C24 1.516(5) yes
C23 H232 0.982 no
C23 H231 0.978 no
C24 C25 1.530(5) yes
C24 H241 0.978 no
C24 H242 0.978 no
C25 C26 1.521(5) yes
C25 H251 0.980 no
C25 H252 0.981 no
C26 H261 0.979 no
C26 H263 0.967 no
C26 H262 0.974 no
C27 C28 1.396(5) yes
C27 C32 1.393(5) yes
C28 C29 1.373(5) yes
C28 H281 0.940 no
C29 C30 1.386(5) yes
C29 H291 0.945 no
C30 C31 1.379(5) yes
C30 H301 0.943 no
C31 C32 1.389(5) yes
C31 H311 0.958 no
C32 H321 0.933 no
C33 C34 1.390(5) yes
C33 C38 1.391(5) yes
C34 C35 1.380(5) yes
C34 H341 0.947 no
C35 C36 1.367(5) yes
C35 H351 0.958 no
C36 C37 1.373(5) yes
C36 H361 0.933 no
C37 C38 1.384(5) yes
C37 H371 0.952 no
C38 H381 0.939 no
C39 C40 1.385(5) yes
C39 C44 1.404(5) yes
C40 C41 1.383(5) yes
C40 H401 0.949 no
C41 C42 1.385(5) yes
C41 H411 0.937 no
C42 C43 1.368(5) yes
C42 H421 0.944 no
C43 C44 1.392(5) yes
C43 H431 0.959 no
C44 H441 0.930 no
C45 C46 1.402(5) yes
C45 C50 1.402(5) yes
C46 C47 1.377(5) yes
C46 H461 0.950 no
C47 C48 1.391(5) yes
C47 H471 0.939 no
C48 C49 1.383(5) yes
C48 H481 0.939 no
C49 C50 1.389(5) yes
C49 H491 0.936 no
C50 H501 0.950 no
C51 C52 1.367(4) yes
C51 C68 1.390(5) yes
C51 C69 1.505(4) yes
C52 C53 1.230(5) yes
C53 C54 1.375(5) yes
C54 C55 1.393(5) yes
C54 C77 1.484(5) yes
C55 C56 1.225(5) yes
C56 C57 1.384(5) yes
C57 C58 1.380(5) yes
C57 C83 1.489(4) yes
C58 C59 1.223(5) yes
C59 C60 1.360(5) yes
C60 C61 1.377(5) yes
C60 H601 0.958 no
C61 C62 1.213(5) yes
C62 C63 1.398(5) yes
C63 C64 1.375(5) yes
C63 C89 1.485(5) yes
C64 C65 1.227(5) yes
C65 C66 1.394(4) yes
C66 C67 1.385(4) yes
C66 C95 1.477(4) yes
C67 C68 1.223(5) yes
C69 C70 1.531(4) yes
C69 H691 0.980 no
C69 H692 0.983 no
C70 C71 1.518(4) yes
C70 H702 0.983 no
C70 H701 0.985 no
C71 C72 1.522(4) yes
C71 H711 0.975 no
C71 H712 0.989 no
C72 C73 1.518(5) yes
C72 H722 0.982 no
C72 H721 0.991 no
C73 C74 1.515(5) yes
C73 H731 0.984 no
C73 H732 0.980 no
C74 C75 1.532(5) yes
C74 H741 0.981 no
C74 H742 0.984 no
C75 C76 1.532(5) yes
C75 H751 0.980 no
C75 H752 0.982 no
C76 H761 0.971 no
C76 H762 0.974 no
C76 H763 0.971 no
C77 C78 1.396(5) yes
C77 C82 1.385(5) yes
C78 C79 1.380(5) yes
C78 H781 0.953 no
C79 C80 1.370(6) yes
C79 H791 0.946 no
C80 C81 1.396(6) yes
C80 H801 0.957 no
C81 C82 1.379(5) yes
C81 H811 0.934 no
C82 H821 0.948 no
C83 C88 1.395(5) yes
C83 C104 1.382(5) yes
C84 C85 1.378(5) yes
C84 C105 1.373(5) yes
C84 C127 1.483(5) yes
C85 C86 1.233(5) yes
C86 C87 1.378(5) yes
C87 C118 1.383(5) yes
C87 C119 1.496(5) yes
C88 C101 1.385(5) yes
C88 H881 0.942 no
C89 C90 1.376(5) yes
C89 C94 1.382(5) yes
C90 C91 1.389(5) yes
C90 H901 0.939 no
C91 C92 1.371(6) yes
C91 H911 0.939 no
C92 C93 1.364(6) yes
C92 H921 0.946 no
C93 C94 1.380(5) yes
C93 H931 0.935 no
C94 H941 0.945 no
C95 C96 1.401(5) yes
C95 C100 1.401(5) yes
C96 C97 1.382(5) yes
C96 H961 0.933 no
C97 C98 1.385(5) yes
C97 H971 0.938 no
C98 C99 1.388(5) yes
C98 H981 0.947 no
C99 C100 1.390(5) yes
C99 H991 0.942 no
C100 H1001 0.946 no
C101 C102 1.381(5) yes
C101 H1011 0.943 no
C102 C103 1.377(5) yes
C102 H1021 0.946 no
C103 C104 1.387(5) yes
C103 H1031 0.945 no
C104 H1041 0.942 no
C105 C106 1.227(5) yes
C106 C107 1.385(5) yes
C107 C108 1.385(5) yes
C107 C133 1.482(5) yes
C108 C109 1.227(5) yes
C109 C110 1.358(5) yes
C110 C111 1.375(5) yes
C110 H1101 0.959 no
C111 C112 1.226(5) yes
C112 C113 1.385(5) yes
C113 C114 1.381(5) yes
C113 C139 1.476(5) yes
C114 C115 1.226(5) yes
C115 C116 1.384(5) yes
C116 C117 1.382(5) yes
C116 C145 1.474(5) yes
C117 C118 1.223(5) yes
C119 C120 1.531(5) yes
C119 H1191 0.982 no
C119 H1192 0.986 no
C120 C121 1.524(5) yes
C120 H1201 0.988 no
C120 H1202 0.991 no
C121 C122 1.524(5) yes
C121 H1211 0.988 no
C121 H1212 0.972 no
C122 C123 1.511(6) yes
C122 H1221 0.989 no
C122 H1222 0.983 no
C123 C124 1.532(6) yes
C123 H1232 0.971 no
C123 H1231 0.974 no
C124 C125 1.458(8) yes
C124 H1241 0.984 no
C124 H1242 0.985 no
C125 C126 1.477(8) yes
C125 H1251 0.987 no
C125 H1252 0.991 no
C126 H1261 0.966 no
C126 H1262 0.972 no
C126 H1263 0.972 no
C127 C128 1.388(5) yes
C127 C132 1.399(5) yes
C128 C129 1.391(5) yes
C128 H1281 0.934 no
C129 C130 1.376(6) yes
C129 H1291 0.944 no
C130 C131 1.383(5) yes
C130 H1301 0.930 no
C131 C132 1.381(5) yes
C131 H1311 0.946 no
C132 H1321 0.938 no
C133 C134 1.381(5) yes
C133 C138 1.390(5) yes
C134 C135 1.388(5) yes
C134 H1341 0.941 no
C135 C136 1.370(6) yes
C135 H1351 0.952 no
C136 C137 1.389(6) yes
C136 H1361 0.942 no
C137 C138 1.391(5) yes
C137 H1371 0.945 no
C138 H1381 0.944 no
C139 C140 1.391(5) yes
C139 C144 1.400(5) yes
C140 C141 1.385(5) yes
C140 H1401 0.961 no
C141 C142 1.381(6) yes
C141 H1411 0.949 no
C142 C143 1.376(6) yes
C142 H1421 0.938 no
C143 C144 1.381(5) yes
C143 H1431 0.941 no
C144 H1441 0.938 no
C145 C146 1.391(5) yes
C145 C150 1.391(5) yes
C146 C147 1.387(5) yes
C146 H1461 0.950 no
C147 C148 1.385(5) yes
C147 H1471 0.944 no
C148 C149 1.368(5) yes
C148 H1481 0.958 no
C149 C150 1.381(5) yes
C149 H1491 0.946 no
C150 H1501 0.954 no
C151 H1512 0.986 no
C151 H1511 0.982 no
C152 H1521 0.974 no
C152 H1522 0.978 no

loop_
_oxford_twin_element_scale_factors
0.753(2)
0.247(2)
